data_7154761
loop_
_publ_author_name
'Ure, Andrew D.'
'L\'azaro, Isabel Ab\'anades'
'Cotter, Michelle'
'McDonald, Aidan R.'

_publ_section_title
;
 Synthesis and characterisation of a mesocyclic tripodal triamine ligand.
;
_journal_issue 2
_journal_name_full 'Organic &amp; biomolecular chemistry'
_journal_page_first 483
_journal_page_last 494
_journal_paper_doi 10.1039/c5ob01556a
_journal_volume 14
_journal_year 2015
_chemical_formula_moiety 'C22 H29 Br0.68 Cl0.32 N2 O4 S2'
_chemical_formula_sum 'C22 H29 Br0.68 Cl0.32 N2 O4 S2'
_chemical_formula_weight 515.05
_space_group_crystal_system monoclinic
_space_group_IT_number 14
_space_group_name_Hall '-P 2ybc'
_space_group_name_H-M_alt 'P 1 21/c 1'
_symmetry_space_group_name_Hall '-P 2ybc'
_symmetry_space_group_name_H-M 'P 1 21/c 1'
_atom_sites_solution_hydrogens geom
_audit_creation_method SHELXL-2014/7
_audit_update_record
;
2015-07-27 deposited with the CCDC.
2015-10-13 downloaded from the CCDC.
;
_cell_angle_alpha 90
_cell_angle_beta 96.0531(13)
_cell_angle_gamma 90
_cell_formula_units_Z 4
_cell_length_a 10.9261(5)
_cell_length_b 12.7024(5)
_cell_length_c 17.0382(7)
_cell_measurement_reflns_used 9922
_cell_measurement_temperature 100(2)
_cell_measurement_theta_max 68.44
_cell_measurement_theta_min 4.07
_cell_volume 2351.51(17)
_computing_cell_refinement 'SAINT+ Ver. 8.34A (Bruker-AXS, 2013)'
_computing_data_collection 'APEX2 Ver. 2014.11-0 (Bruker-AXS, 2014)'
_computing_data_reduction 'SAINT+ Ver. 8.34A (Bruker-AXS, 2013)'
_computing_molecular_graphics 'SHELXTL (Bruker-AXS, 2008-2014)'
_computing_publication_material 'SHELXTL (Bruker-AXS, 2008-2014)'
_computing_structure_refinement 'SHELXL-2014/7 (Sheldrick, 2014)'
_computing_structure_solution 'SHELXT-2014/4 (Sheldrick, 2014)'
_diffrn_ambient_temperature 100(2)
_diffrn_detector_area_resol_mean 8.258
_diffrn_measured_fraction_theta_full 1.000
_diffrn_measured_fraction_theta_max 0.999
_diffrn_measurement_device_type 'Bruker SMART APEX2 area detector'
_diffrn_measurement_method '\w and \f scans'
_diffrn_radiation_type CuK\a
_diffrn_radiation_wavelength 1.54178
_diffrn_reflns_av_R_equivalents 0.0410
_diffrn_reflns_av_unetI/netI 0.0239
_diffrn_reflns_laue_measured_fraction_full 1.000
_diffrn_reflns_laue_measured_fraction_max 0.999
_diffrn_reflns_limit_h_max 13
_diffrn_reflns_limit_h_min -12
_diffrn_reflns_limit_k_max 15
_diffrn_reflns_limit_k_min -15
_diffrn_reflns_limit_l_max 20
_diffrn_reflns_limit_l_min -20
_diffrn_reflns_number 31099
_diffrn_reflns_point_group_measured_fraction_full 1.000
_diffrn_reflns_point_group_measured_fraction_max 0.999
_diffrn_reflns_theta_full 67.679
_diffrn_reflns_theta_max 68.370
_diffrn_reflns_theta_min 4.069
_diffrn_source 'microfocus source'
_exptl_absorpt_coefficient_mu 3.996
_exptl_absorpt_correction_T_max 0.7531
_exptl_absorpt_correction_T_min 0.6414
_exptl_absorpt_correction_type multi-scan
_exptl_absorpt_process_details 'SADABS-2014/5 (Bruker, 2014)'
_exptl_crystal_colour colourless
_exptl_crystal_density_diffrn 1.455
_exptl_crystal_description block
_exptl_crystal_F_000 1073
_exptl_crystal_size_max 0.220
_exptl_crystal_size_mid 0.150
_exptl_crystal_size_min 0.100
_refine_diff_density_max 0.582
_refine_diff_density_min -0.386
_refine_diff_density_rms 0.066
_refine_ls_extinction_method none
_refine_ls_goodness_of_fit_ref 1.098
_refine_ls_hydrogen_treatment constr
_refine_ls_matrix_type full
_refine_ls_number_parameters 303
_refine_ls_number_reflns 4316
_refine_ls_number_restraints 6
_refine_ls_restrained_S_all 1.110
_refine_ls_R_factor_all 0.0505
_refine_ls_R_factor_gt 0.0488
_refine_ls_shift/su_max 0.000
_refine_ls_shift/su_mean 0.000
_refine_ls_structure_factor_coef Fsqd
_refine_ls_weighting_details 'w=1/[\s^2^(Fo^2^)+(0.0295P)^2^+5.1258P] where P=(Fo^2^+2Fc^2^)/3'
_refine_ls_weighting_scheme calc
_refine_ls_wR_factor_gt 0.1115
_refine_ls_wR_factor_ref 0.1124
_reflns_Friedel_coverage 0.000
_reflns_number_gt 4110
_reflns_number_total 4316
_reflns_threshold_expression 'I > 2\s(I)'
_cod_data_source_file c5ob01556a2.cif
_cod_data_source_block tcd209
_cod_depositor_comments 'Adding full bibliography for 7154759--7154762.cif.'
_cod_database_code 7154761
_shelx_shelxl_version_number 2014/7
_shelx_space_group_comment
;
The symmetry employed for this shelxl refinement is uniquely defined
by the following loop, which should always be used as a source of
symmetry information in preference to the above space-group names.
They are only intended as comments.
;
_shelx_estimated_absorpt_t_min 0.473
_shelx_estimated_absorpt_t_max 0.691

loop_
_space_group_symop_operation_xyz
'x, y, z'
'-x, y+1/2, -z+1/2'
'-x, -y, -z'
'x, -y-1/2, z-1/2'

loop_
_atom_site_label
_atom_site_type_symbol
_atom_site_fract_x
_atom_site_fract_y
_atom_site_fract_z
_atom_site_U_iso_or_equiv
_atom_site_adp_type
_atom_site_occupancy
_atom_site_site_symmetry_order
_atom_site_calc_flag
_atom_site_refinement_flags_posn
_atom_site_refinement_flags_adp
_atom_site_refinement_flags_occupancy
_atom_site_disorder_assembly
_atom_site_disorder_group
C1 C 0.7989(3) 0.4824(3) 0.8214(2) 0.0418(8) Uani 1 1 d . . . . .
H1A H 0.8627 0.4285 0.8195 0.063 Uiso 1 1 calc R U . . .
H1B H 0.7834 0.4942 0.8763 0.063 Uiso 1 1 calc R U . . .
H1C H 0.8266 0.5483 0.7990 0.063 Uiso 1 1 calc R U . . .
C2 C 0.6821(3) 0.4460(3) 0.77423(17) 0.0322(7) Uani 1 1 d . . . . .
C3 C 0.5751(3) 0.5062(2) 0.77281(18) 0.0325(7) Uani 1 1 d . . . . .
H3 H 0.5768 0.5705 0.8014 0.039 Uiso 1 1 calc R U . . .
C4 C 0.4664(3) 0.4738(2) 0.73052(17) 0.0288(6) Uani 1 1 d . . . . .
H4 H 0.3942 0.5156 0.7298 0.035 Uiso 1 1 calc R U . . .
C5 C 0.4641(3) 0.3793(2) 0.68897(16) 0.0251(6) Uani 1 1 d . . . . .
C6 C 0.5700(3) 0.3179(2) 0.68933(17) 0.0293(6) Uani 1 1 d . . . . .
H6 H 0.5683 0.2536 0.6608 0.035 Uiso 1 1 calc R U . . .
C7 C 0.6777(3) 0.3522(3) 0.73192(17) 0.0327(7) Uani 1 1 d . . . . .
H7 H 0.7501 0.3107 0.7322 0.039 Uiso 1 1 calc R U . . .
C9 C 0.2782(3) 0.4939(2) 0.53971(17) 0.0297(6) Uani 1 1 d . . . . .
H9A H 0.3463 0.5384 0.5640 0.036 Uiso 1 1 calc R U . . .
H9B H 0.2060 0.5059 0.5691 0.036 Uiso 1 1 calc R U . . .
C10 C 0.2460(3) 0.5280(2) 0.45435(17) 0.0318(7) Uani 1 1 d . . . . .
H10A H 0.2297 0.6047 0.4535 0.038 Uiso 1 1 calc R U . . .
H10B H 0.3185 0.5157 0.4253 0.038 Uiso 1 1 calc R U . . .
C11 C 0.1357(3) 0.4725(2) 0.41069(18) 0.0324(7) Uani 1 1 d . . . . .
H11A H 0.0618 0.4878 0.4377 0.039 Uiso 1 1 calc R U . . .
H11B H 0.1215 0.5011 0.3564 0.039 Uiso 1 1 calc R U . . .
C13 C 0.2626(3) 0.3217(2) 0.37041(17) 0.0300(6) Uani 1 1 d . . . . .
H13A H 0.2964 0.3825 0.3434 0.036 Uiso 1 1 calc R U . . .
H13B H 0.2370 0.2683 0.3297 0.036 Uiso 1 1 calc R U . . .
C14 C 0.3661(3) 0.2746(2) 0.42832(17) 0.0307(6) Uani 1 1 d . . . . .
C15 C 0.4103(3) 0.3460(2) 0.49877(16) 0.0282(6) Uani 1 1 d . . . . .
H15A H 0.4740 0.3076 0.5332 0.034 Uiso 1 1 calc R U . . .
H15B H 0.4502 0.4088 0.4783 0.034 Uiso 1 1 calc R U . . .
C16 C 0.3272(3) 0.1665(2) 0.45718(19) 0.0361(7) Uani 1 1 d D . . . .
H16D H 0.2841 0.1277 0.4120 0.043 Uiso 0.5 1 calc R U P A 2
H16E H 0.2679 0.1769 0.4966 0.043 Uiso 0.5 1 calc R U P A 2
H16A H 0.3076 0.1198 0.4118 0.054 Uiso 0.5 1 calc R U P B 1
H16B H 0.2544 0.1745 0.4857 0.054 Uiso 0.5 1 calc R U P B 1
H16C H 0.3946 0.1360 0.4925 0.054 Uiso 0.5 1 calc R U P B 1
C17 C 0.4754(3) 0.2626(3) 0.37864(18) 0.0388(8) Uani 1 1 d D . . . .
H17C H 0.4529 0.2140 0.3348 0.058 Uiso 0.5 1 calc R U P C 2
H17D H 0.5468 0.2346 0.4119 0.058 Uiso 0.5 1 calc R U P C 2
H17E H 0.4962 0.3314 0.3577 0.058 Uiso 0.5 1 calc R U P C 2
H17A H 0.4931 0.3319 0.3559 0.047 Uiso 0.5 1 calc R U P D 1
H17B H 0.4512 0.2140 0.3342 0.047 Uiso 0.5 1 calc R U P D 1
C18 C -0.0288(3) 0.3189(2) 0.28569(17) 0.0283(6) Uani 1 1 d . . . . .
C19 C 0.0060(3) 0.2554(3) 0.22516(18) 0.0306(6) Uani 1 1 d . . . . .
H19 H 0.0537 0.1938 0.2369 0.037 Uiso 1 1 calc R U . . .
C20 C -0.0301(3) 0.2835(3) 0.14755(18) 0.0345(7) Uani 1 1 d . . . . .
H20 H -0.0069 0.2405 0.1060 0.041 Uiso 1 1 calc R U . . .
C21 C -0.1000(3) 0.3738(3) 0.12943(19) 0.0382(7) Uani 1 1 d . . . . .
C22 C -0.1346(3) 0.4354(3) 0.19087(19) 0.0382(7) Uani 1 1 d . . . . .
H22 H -0.1827 0.4969 0.1793 0.046 Uiso 1 1 calc R U . . .
C23 C -0.0997(3) 0.4081(3) 0.26896(18) 0.0332(7) Uani 1 1 d . . . . .
H23 H -0.1241 0.4504 0.3106 0.040 Uiso 1 1 calc R U . . .
C24 C -0.1359(4) 0.4072(4) 0.0451(2) 0.0555(11) Uani 1 1 d . . . . .
H24A H -0.2258 0.4079 0.0345 0.083 Uiso 1 1 calc R U . . .
H24B H -0.1015 0.3575 0.0093 0.083 Uiso 1 1 calc R U . . .
H24C H -0.1037 0.4779 0.0368 0.083 Uiso 1 1 calc R U . . .
N8 N 0.3150(2) 0.38214(19) 0.54776(13) 0.0251(5) Uani 1 1 d . . . . .
N12 N 0.1520(2) 0.3571(2) 0.40646(14) 0.0283(5) Uani 1 1 d . . . . .
O1 O 0.22604(18) 0.38270(17) 0.67495(12) 0.0300(5) Uani 1 1 d . . . . .
O2 O 0.3324(2) 0.22318(16) 0.63233(12) 0.0334(5) Uani 1 1 d . . . . .
O3 O -0.06256(19) 0.33053(18) 0.43428(12) 0.0350(5) Uani 1 1 d . . . . .
O4 O 0.0575(2) 0.18068(16) 0.38873(13) 0.0340(5) Uani 1 1 d . . . . .
S1 S 0.32440(6) 0.33534(5) 0.63785(4) 0.02522(17) Uani 1 1 d . . . . .
S2 S 0.02478(7) 0.28959(6) 0.38477(4) 0.02877(18) Uani 1 1 d . . . . .
Br1A Br 0.62261(13) 0.21056(13) 0.43640(10) 0.0328(3) Uani 0.353(3) 1 d D . P E 1
Cl1A Cl 0.6229(6) 0.2311(7) 0.4271(5) 0.0286(14) Uani 0.147(3) 1 d D . P E 3
Br1B Br 0.46439(15) 0.07945(17) 0.50472(9) 0.0328(3) Uani 0.329(3) 1 d D . P F 2
Cl1B Cl 0.4394(6) 0.0879(5) 0.5108(4) 0.0286(14) Uani 0.172(3) 1 d D . P F 4

loop_
_atom_site_aniso_label
_atom_site_aniso_U_11
_atom_site_aniso_U_22
_atom_site_aniso_U_33
_atom_site_aniso_U_23
_atom_site_aniso_U_13
_atom_site_aniso_U_12
C1 0.0344(17) 0.051(2) 0.0381(18) 0.0045(16) -0.0053(14) -0.0017(15)
C2 0.0317(16) 0.0374(17) 0.0270(15) 0.0064(13) 0.0007(12) -0.0021(13)
C3 0.0378(17) 0.0294(16) 0.0293(15) -0.0019(13) -0.0012(13) 0.0003(13)
C4 0.0312(15) 0.0285(15) 0.0266(14) 0.0016(12) 0.0032(12) 0.0016(12)
C5 0.0280(14) 0.0288(15) 0.0188(13) 0.0042(11) 0.0036(11) -0.0004(12)
C6 0.0347(16) 0.0304(15) 0.0233(14) 0.0022(12) 0.0051(12) 0.0039(12)
C7 0.0297(15) 0.0408(18) 0.0278(15) 0.0027(13) 0.0031(12) 0.0081(13)
C9 0.0383(16) 0.0264(15) 0.0240(14) -0.0013(12) 0.0017(12) -0.0043(12)
C10 0.0396(17) 0.0287(15) 0.0268(15) 0.0013(12) 0.0020(13) -0.0028(13)
C11 0.0379(17) 0.0322(16) 0.0265(15) 0.0017(13) 0.0014(12) 0.0016(13)
C13 0.0310(15) 0.0359(16) 0.0233(14) -0.0028(12) 0.0041(12) -0.0042(13)
C14 0.0319(15) 0.0338(16) 0.0263(14) -0.0058(12) 0.0024(12) -0.0017(13)
C15 0.0273(14) 0.0338(16) 0.0235(14) -0.0015(12) 0.0028(11) -0.0035(12)
C16 0.0414(18) 0.0290(16) 0.0357(17) -0.0065(13) -0.0063(14) 0.0014(14)
C17 0.0390(18) 0.049(2) 0.0277(16) -0.0084(14) 0.0023(13) 0.0037(15)
C18 0.0230(14) 0.0342(16) 0.0278(15) -0.0044(12) 0.0027(11) -0.0026(12)
C19 0.0237(14) 0.0343(16) 0.0343(16) -0.0051(13) 0.0049(12) -0.0010(12)
C20 0.0295(15) 0.0431(18) 0.0315(16) -0.0092(14) 0.0055(12) 0.0016(14)
C21 0.0347(17) 0.051(2) 0.0288(16) -0.0043(14) 0.0020(13) 0.0044(15)
C22 0.0360(17) 0.048(2) 0.0303(16) -0.0011(14) 0.0035(13) 0.0115(15)
C23 0.0350(16) 0.0384(17) 0.0265(15) -0.0061(13) 0.0040(12) 0.0040(13)
C24 0.065(3) 0.072(3) 0.0287(18) -0.0014(18) 0.0035(17) 0.022(2)
N8 0.0278(12) 0.0268(12) 0.0208(11) -0.0020(9) 0.0035(9) -0.0006(10)
N12 0.0284(13) 0.0305(13) 0.0259(12) -0.0006(10) 0.0022(10) -0.0011(10)
O1 0.0280(10) 0.0356(12) 0.0277(10) -0.0006(9) 0.0085(8) -0.0017(9)
O2 0.0417(12) 0.0251(11) 0.0336(11) 0.0022(9) 0.0056(9) -0.0039(9)
O3 0.0345(11) 0.0432(13) 0.0287(11) -0.0010(9) 0.0096(9) -0.0021(10)
O4 0.0355(11) 0.0296(11) 0.0365(12) 0.0030(9) 0.0025(9) -0.0028(9)
S1 0.0270(3) 0.0267(4) 0.0224(3) 0.0008(3) 0.0047(3) -0.0031(3)
S2 0.0287(4) 0.0321(4) 0.0257(4) 0.0006(3) 0.0041(3) -0.0018(3)
Br1A 0.0297(5) 0.0341(6) 0.0337(6) -0.0063(4) -0.0007(4) 0.0093(4)
Cl1A 0.039(3) 0.019(2) 0.030(2) -0.0026(15) 0.017(2) -0.0051(18)
Br1B 0.0297(5) 0.0341(6) 0.0337(6) -0.0063(4) -0.0007(4) 0.0093(4)
Cl1B 0.039(3) 0.019(2) 0.030(2) -0.0026(15) 0.017(2) -0.0051(18)

loop_
_atom_type_symbol
_atom_type_description
_atom_type_scat_dispersion_real
_atom_type_scat_dispersion_imag
_atom_type_scat_source
C C 0.0181 0.0091 'International Tables Vol C Tables 4.2.6.8 and 6.1.1.4'
H H 0.0000 0.0000 'International Tables Vol C Tables 4.2.6.8 and 6.1.1.4'
N N 0.0311 0.0180 'International Tables Vol C Tables 4.2.6.8 and 6.1.1.4'
O O 0.0492 0.0322 'International Tables Vol C Tables 4.2.6.8 and 6.1.1.4'
S S 0.3331 0.5567 'International Tables Vol C Tables 4.2.6.8 and 6.1.1.4'
Br Br -0.6763 1.2805 'International Tables Vol C Tables 4.2.6.8 and 6.1.1.4'
Cl Cl 0.3639 0.7018 'International Tables Vol C Tables 4.2.6.8 and 6.1.1.4'

loop_
_geom_angle_atom_site_label_1
_geom_angle_atom_site_label_2
_geom_angle_atom_site_label_3
_geom_angle
_geom_angle_site_symmetry_3
C2 C1 H1A 109.5 .
C2 C1 H1B 109.5 .
H1A C1 H1B 109.5 .
C2 C1 H1C 109.5 .
H1A C1 H1C 109.5 .
H1B C1 H1C 109.5 .
C7 C2 C3 118.5(3) .
C7 C2 C1 121.3(3) .
C3 C2 C1 120.1(3) .
C4 C3 C2 121.2(3) .
C4 C3 H3 119.4 .
C2 C3 H3 119.4 .
C3 C4 C5 119.3(3) .
C3 C4 H4 120.4 .
C5 C4 H4 120.4 .
C4 C5 C6 120.6(3) .
C4 C5 S1 119.4(2) .
C6 C5 S1 119.9(2) .
C7 C6 C5 119.0(3) .
C7 C6 H6 120.5 .
C5 C6 H6 120.5 .
C6 C7 C2 121.4(3) .
C6 C7 H7 119.3 .
C2 C7 H7 119.3 .
N8 C9 C10 113.3(2) .
N8 C9 H9A 108.9 .
C10 C9 H9A 108.9 .
N8 C9 H9B 108.9 .
C10 C9 H9B 108.9 .
H9A C9 H9B 107.7 .
C11 C10 C9 115.2(3) .
C11 C10 H10A 108.5 .
C9 C10 H10A 108.5 .
C11 C10 H10B 108.5 .
C9 C10 H10B 108.5 .
H10A C10 H10B 107.5 .
N12 C11 C10 112.9(3) .
N12 C11 H11A 109.0 .
C10 C11 H11A 109.0 .
N12 C11 H11B 109.0 .
C10 C11 H11B 109.0 .
H11A C11 H11B 107.8 .
N12 C13 C14 115.3(2) .
N12 C13 H13A 108.4 .
C14 C13 H13A 108.4 .
N12 C13 H13B 108.4 .
C14 C13 H13B 108.4 .
H13A C13 H13B 107.5 .
C16 C14 C15 110.6(2) .
C16 C14 C13 110.1(2) .
C15 C14 C13 114.7(3) .
C16 C14 C17 110.1(3) .
C15 C14 C17 106.8(2) .
C13 C14 C17 104.2(2) .
N8 C15 C14 116.2(2) .
N8 C15 H15A 108.2 .
C14 C15 H15A 108.2 .
N8 C15 H15B 108.2 .
C14 C15 H15B 108.2 .
H15A C15 H15B 107.4 .
C14 C16 Cl1B 118.2(3) .
C14 C16 Br1B 114.2(2) .
C14 C16 H16D 108.7 .
Br1B C16 H16D 108.7 .
C14 C16 H16E 108.7 .
Br1B C16 H16E 108.7 .
H16D C16 H16E 107.6 .
C14 C16 H16A 109.5 .
C14 C16 H16B 109.5 .
H16A C16 H16B 109.5 .
C14 C16 H16C 109.5 .
H16A C16 H16C 109.5 .
H16B C16 H16C 109.5 .
C14 C17 Cl1A 119.0(4) .
C14 C17 Br1A 114.2(2) .
C14 C17 H17C 109.5 .
C14 C17 H17D 109.5 .
H17C C17 H17D 109.5 .
C14 C17 H17E 109.5 .
H17C C17 H17E 109.5 .
H17D C17 H17E 109.5 .
C14 C17 H17A 108.7 .
Br1A C17 H17A 108.7 .
C14 C17 H17B 108.7 .
Br1A C17 H17B 108.7 .
H17A C17 H17B 107.6 .
C23 C18 C19 120.8(3) .
C23 C18 S2 119.4(2) .
C19 C18 S2 119.8(2) .
C20 C19 C18 119.0(3) .
C20 C19 H19 120.5 .
C18 C19 H19 120.5 .
C19 C20 C21 121.1(3) .
C19 C20 H20 119.4 .
C21 C20 H20 119.4 .
C22 C21 C20 118.8(3) .
C22 C21 C24 119.6(3) .
C20 C21 C24 121.5(3) .
C23 C22 C21 120.8(3) .
C23 C22 H22 119.6 .
C21 C22 H22 119.6 .
C18 C23 C22 119.5(3) .
C18 C23 H23 120.2 .
C22 C23 H23 120.2 .
C21 C24 H24A 109.5 .
C21 C24 H24B 109.5 .
H24A C24 H24B 109.5 .
C21 C24 H24C 109.5 .
H24A C24 H24C 109.5 .
H24B C24 H24C 109.5 .
C15 N8 C9 116.6(2) .
C15 N8 S1 116.03(19) .
C9 N8 S1 115.14(18) .
C11 N12 C13 115.4(2) .
C11 N12 S2 115.2(2) .
C13 N12 S2 117.1(2) .
O2 S1 O1 120.02(13) .
O2 S1 N8 107.32(12) .
O1 S1 N8 106.53(12) .
O2 S1 C5 106.92(14) .
O1 S1 C5 107.38(13) .
N8 S1 C5 108.23(12) .
O4 S2 O3 120.10(13) .
O4 S2 N12 107.06(13) .
O3 S2 N12 106.12(13) .
O4 S2 C18 107.76(14) .
O3 S2 C18 108.13(13) .
N12 S2 C18 107.00(13) .
C16 Br1B Br1B 138.94(16) 3_656

loop_
_geom_bond_atom_site_label_1
_geom_bond_atom_site_label_2
_geom_bond_distance
_geom_bond_site_symmetry_2
C1 C2 1.508(4) .
C1 H1A 0.9800 .
C1 H1B 0.9800 .
C1 H1C 0.9800 .
C2 C7 1.391(5) .
C2 C3 1.395(4) .
C3 C4 1.385(4) .
C3 H3 0.9500 .
C4 C5 1.393(4) .
C4 H4 0.9500 .
C5 C6 1.394(4) .
C5 S1 1.766(3) .
C6 C7 1.386(4) .
C6 H6 0.9500 .
C7 H7 0.9500 .
C9 N8 1.478(4) .
C9 C10 1.523(4) .
C9 H9A 0.9900 .
C9 H9B 0.9900 .
C10 C11 1.521(4) .
C10 H10A 0.9900 .
C10 H10B 0.9900 .
C11 N12 1.479(4) .
C11 H11A 0.9900 .
C11 H11B 0.9900 .
C13 N12 1.482(4) .
C13 C14 1.542(4) .
C13 H13A 0.9900 .
C13 H13B 0.9900 .
C14 C16 1.534(4) .
C14 C15 1.542(4) .
C14 C17 1.542(4) .
C15 N8 1.475(4) .
C15 H15A 0.9900 .
C15 H15B 0.9900 .
C16 Cl1B 1.759(5) .
C16 Br1B 1.967(3) .
C16 H16D 0.9900 .
C16 H16E 0.9900 .
C16 H16A 0.9800 .
C16 H16B 0.9800 .
C16 H16C 0.9800 .
C17 Cl1A 1.777(5) .
C17 Br1A 1.912(3) .
C17 H17C 0.9800 .
C17 H17D 0.9800 .
C17 H17E 0.9800 .
C17 H17A 0.9900 .
C17 H17B 0.9900 .
C18 C23 1.386(4) .
C18 C19 1.393(4) .
C18 S2 1.767(3) .
C19 C20 1.386(4) .
C19 H19 0.9500 .
C20 C21 1.395(5) .
C20 H20 0.9500 .
C21 C22 1.391(4) .
C21 C24 1.510(5) .
C22 C23 1.389(4) .
C22 H22 0.9500 .
C23 H23 0.9500 .
C24 H24A 0.9800 .
C24 H24B 0.9800 .
C24 H24C 0.9800 .
N8 S1 1.639(2) .
N12 S2 1.642(2) .
O1 S1 1.435(2) .
O2 S1 1.431(2) .
O3 S2 1.436(2) .
O4 S2 1.429(2) .
Br1B Br1B 2.175(4) 3_656

loop_
_geom_hbond_atom_site_label_D
_geom_hbond_atom_site_label_H
_geom_hbond_atom_site_label_A
_geom_hbond_distance_DH
_geom_hbond_distance_HA
_geom_hbond_distance_DA
_geom_hbond_angle_DHA
_geom_hbond_site_symmetry_A
C9 H9B O3 0.99 2.60 3.307(4) 129 3_566
C16 H16D O4 0.99 2.56 3.058(4) 111 .
C16 H16E O2 0.99 2.42 3.065(4) 122 .
C17 H17D Br1B 0.98 2.74 3.177(4) 108 .
C19 H19 O1 0.95 2.45 3.166(4) 132 4_565
C23 H23 O1 0.95 2.42 3.187(4) 138 3_566

loop_
_geom_torsion_atom_site_label_1
_geom_torsion_atom_site_label_2
_geom_torsion_atom_site_label_3
_geom_torsion_atom_site_label_4
_geom_torsion
C7 C2 C3 C4 0.1(5)
C1 C2 C3 C4 -179.4(3)
C2 C3 C4 C5 0.3(4)
C3 C4 C5 C6 -0.4(4)
C3 C4 C5 S1 177.7(2)
C4 C5 C6 C7 0.2(4)
S1 C5 C6 C7 -177.9(2)
C5 C6 C7 C2 0.2(4)
C3 C2 C7 C6 -0.3(5)
C1 C2 C7 C6 179.2(3)
N8 C9 C10 C11 63.2(4)
C9 C10 C11 N12 -59.9(4)
N12 C13 C14 C16 71.2(3)
N12 C13 C14 C15 -54.4(3)
N12 C13 C14 C17 -170.7(3)
C16 C14 C15 N8 -69.4(3)
C13 C14 C15 N8 55.8(3)
C17 C14 C15 N8 170.7(2)
C15 C14 C16 Cl1B -62.5(4)
C13 C14 C16 Cl1B 169.6(3)
C17 C14 C16 Cl1B 55.3(4)
C15 C14 C16 Br1B -69.7(3)
C13 C14 C16 Br1B 162.5(2)
C17 C14 C16 Br1B 48.1(3)
C16 C14 C17 Cl1A -72.4(4)
C15 C14 C17 Cl1A 47.8(5)
C13 C14 C17 Cl1A 169.5(4)
C16 C14 C17 Br1A -64.5(3)
C15 C14 C17 Br1A 55.7(3)
C13 C14 C17 Br1A 177.4(2)
C23 C18 C19 C20 0.8(4)
S2 C18 C19 C20 -175.7(2)
C18 C19 C20 C21 0.1(5)
C19 C20 C21 C22 -0.7(5)
C19 C20 C21 C24 177.8(3)
C20 C21 C22 C23 0.5(5)
C24 C21 C22 C23 -178.1(3)
C19 C18 C23 C22 -1.1(5)
S2 C18 C23 C22 175.5(3)
C21 C22 C23 C18 0.4(5)
C14 C15 N8 C9 -107.1(3)
C14 C15 N8 S1 112.2(2)
C10 C9 N8 C15 50.4(3)
C10 C9 N8 S1 -168.6(2)
C10 C11 N12 C13 -56.2(3)
C10 C11 N12 S2 162.4(2)
C14 C13 N12 C11 108.2(3)
C14 C13 N12 S2 -111.3(3)
C15 N8 S1 O2 -51.9(2)
C9 N8 S1 O2 166.9(2)
C15 N8 S1 O1 178.36(19)
C9 N8 S1 O1 37.1(2)
C15 N8 S1 C5 63.2(2)
C9 N8 S1 C5 -78.0(2)
C4 C5 S1 O2 -154.3(2)
C6 C5 S1 O2 23.9(3)
C4 C5 S1 O1 -24.3(3)
C6 C5 S1 O1 153.9(2)
C4 C5 S1 N8 90.4(2)
C6 C5 S1 N8 -91.4(2)
C11 N12 S2 O4 -176.1(2)
C13 N12 S2 O4 43.3(2)
C11 N12 S2 O3 -46.7(2)
C13 N12 S2 O3 172.7(2)
C11 N12 S2 C18 68.6(2)
C13 N12 S2 C18 -72.0(2)
C23 C18 S2 O4 160.9(2)
C19 C18 S2 O4 -22.5(3)
C23 C18 S2 O3 29.7(3)
C19 C18 S2 O3 -153.8(2)
C23 C18 S2 N12 -84.3(3)
C19 C18 S2 N12 92.3(3)
